data_4074493
loop_
_publ_author_name
'Ghosh, Rajshekhar'
'Kanzelberger, Mira'
'Emge, Thomas J.'
'Hall, Gene S.'
'Goldman, Alan S.'

_publ_section_title
;
 Dinitrogen Complexes of Pincer-Ligated Iridium
;
_journal_issue 23
_journal_name_full Organometallics
_journal_page_first 5668
_journal_paper_doi 10.1021/om0607043
_journal_volume 25
_journal_year 2006
_chemical_formula_sum 'C24 H43 Ir N2 P2'
_chemical_formula_weight 613.74
_chemical_name_systematic
; 

 ? 

;
_space_group_IT_number 2
_symmetry_cell_setting triclinic
_symmetry_space_group_name_Hall '-P 1'
_symmetry_space_group_name_H-M 'P -1'
_atom_sites_solution_hydrogens geom
_atom_sites_solution_primary direct
_atom_sites_solution_secondary difmap
_audit_creation_method SHELXL-97
_cell_angle_alpha 89.034(1)
_cell_angle_beta 81.718(1)
_cell_angle_gamma 88.825(1)
_cell_formula_units_Z 8
_cell_length_a 11.2546(8)
_cell_length_b 15.8510(11)
_cell_length_c 29.533(2)
_cell_measurement_reflns_used 9208
_cell_measurement_temperature 100(2)
_cell_measurement_theta_max 30.84
_cell_measurement_theta_min 2.57
_cell_volume 5212.0(6)
_computing_cell_refinement 'Bruker SMART'
_computing_data_collection 'Bruker SMART'
_computing_data_reduction 'Bruker SAINT'
_computing_molecular_graphics 'Bruker SHELXTL'
_computing_publication_material 'Bruker SHELXTL'
_computing_structure_refinement 'SHELXL-97 (Sheldrick, 1997)'
_computing_structure_solution 'SHELXS-97 (Sheldrick, 1990)'
_diffrn_ambient_temperature 100(2)
_diffrn_measured_fraction_theta_full 0.972
_diffrn_measured_fraction_theta_max 0.972
_diffrn_measurement_device_type 'CCD area detector'
_diffrn_measurement_method 'phi and omega scans'
_diffrn_radiation_monochromator graphite
_diffrn_radiation_source 'fine-focus sealed tube'
_diffrn_radiation_type MoK\a
_diffrn_radiation_wavelength 0.71073
_diffrn_reflns_av_R_equivalents 0.0158
_diffrn_reflns_av_sigmaI/netI 0.0259
_diffrn_reflns_limit_h_max 16
_diffrn_reflns_limit_h_min -16
_diffrn_reflns_limit_k_max 22
_diffrn_reflns_limit_k_min -22
_diffrn_reflns_limit_l_max 42
_diffrn_reflns_limit_l_min -42
_diffrn_reflns_number 62903
_diffrn_reflns_theta_full 30.85
_diffrn_reflns_theta_max 30.85
_diffrn_reflns_theta_min 1.83
_diffrn_standards_decay_% 0
_diffrn_standards_interval_time 0
_diffrn_standards_number 0
_exptl_absorpt_coefficient_mu 5.259
_exptl_absorpt_correction_T_max 0.9999
_exptl_absorpt_correction_T_min 0.8068
_exptl_absorpt_correction_type multi-scan
_exptl_crystal_colour red
_exptl_crystal_density_diffrn 1.564
_exptl_crystal_density_method 'not measured'
_exptl_crystal_description lathe
_exptl_crystal_F_000 2464
_exptl_crystal_size_max 0.30
_exptl_crystal_size_mid 0.11
_exptl_crystal_size_min 0.10
_refine_diff_density_max 1.260
_refine_diff_density_min -0.705
_refine_diff_density_rms 0.092
_refine_ls_extinction_method none
_refine_ls_goodness_of_fit_ref 1.011
_refine_ls_hydrogen_treatment mixed
_refine_ls_matrix_type full
_refine_ls_number_parameters 1093
_refine_ls_number_reflns 31856
_refine_ls_number_restraints 0
_refine_ls_restrained_S_all 1.011
_refine_ls_R_factor_all 0.0235
_refine_ls_R_factor_gt 0.0202
_refine_ls_shift/su_max 0.008
_refine_ls_shift/su_mean 0.000
_refine_ls_structure_factor_coef Fsqd
_refine_ls_weighting_details 'w=1/[\s^2^(Fo^2^)+(0.0120P)^2^+4.5000P] where P=(Fo^2^+2Fc^2^)/3'
_refine_ls_weighting_scheme calc
_refine_ls_wR_factor_gt 0.0421
_refine_ls_wR_factor_ref 0.0431
_reflns_number_gt 29363
_reflns_number_total 31856
_reflns_threshold_expression >2sigma(I)
_cod_data_source_file om0607043si20060803_030647.cif
_cod_data_source_block irn2zzz
_cod_depositor_comments
;
The following automatic conversions were performed:

'_symmetry_cell_setting' value 'Triclinic' changed to 'triclinic'
according to /home/saulius/struct/CIF-dictionaries/cif_core.dic
dictionary named 'cif_core.dic' version 2.4.1 from 2010-06-29.

Automatic conversion script
Id: cif_fix_values 1715 2011-07-08 13:25:40Z adriana 

The following automatic conversions were performed:

'_refine_ls_weighting_scheme' value 'calc
w=1/[\s^2^(Fo^2^)+(0.0120P)^2^+4.5000P] where P=(Fo^2^+2Fc^2^)/3' was
changed to 'calc'. New tag '_refine_ls_weighting_details' was
created. The value of the new tag was set to
'w=1/[\s^2^(Fo^2^)+(0.0120P)^2^+4.5000P] where P=(Fo^2^+2Fc^2^)/3'.

Automatic conversion script
Id: cif_fix_values 3143 2015-03-26 13:38:13Z robertas 
;
_cod_original_sg_symbol_H-M P-1
_cod_database_code 4074493

loop_
_symmetry_equiv_pos_as_xyz
'x, y, z'
'-x, -y, -z'

loop_
_atom_site_label
_atom_site_type_symbol
_atom_site_fract_x
_atom_site_fract_y
_atom_site_fract_z
_atom_site_U_iso_or_equiv
_atom_site_adp_type
_atom_site_occupancy
_atom_site_calc_flag
_atom_site_refinement_flags
Ir1 Ir 0.529496(6) 0.117780(5) 0.612764(2) 0.01415(2) Uani 1 d .
N1 N 0.47404(16) 0.03667(12) 0.57194(6) 0.0246(4) Uani 1 d .
N2 N 0.43957(19) -0.01180(15) 0.55090(8) 0.0400(5) Uani 1 d .
P1 P 0.71612(4) 0.05896(3) 0.614312(17) 0.01453(9) Uani 1 d .
P2 P 0.35746(4) 0.19898(3) 0.623985(17) 0.01507(9) Uani 1 d .
C1 C 0.58144(16) 0.19700(12) 0.65968(6) 0.0154(3) Uani 1 d .
C2 C 0.68821(17) 0.18267(12) 0.67935(7) 0.0171(4) Uani 1 d .
C3 C 0.72012(19) 0.23477(13) 0.71310(7) 0.0209(4) Uani 1 d .
H3 H 0.7937 0.2247 0.7247 0.025 Uiso 1 calc R
C4 C 0.64537(19) 0.30109(13) 0.72990(7) 0.0231(4) Uani 1 d .
H4 H 0.6662 0.3355 0.7535 0.028 Uiso 1 calc R
C5 C 0.53968(19) 0.31671(13) 0.71188(7) 0.0223(4) Uani 1 d .
H5 H 0.4874 0.3615 0.7236 0.027 Uiso 1 calc R
C6 C 0.50953(17) 0.26746(12) 0.67683(7) 0.0181(4) Uani 1 d .
C7 C 0.76675(18) 0.10602(13) 0.66485(7) 0.0192(4) Uani 1 d .
H7A H 0.7612 0.0641 0.6903 0.023 Uiso 1 calc R
H7B H 0.8516 0.1229 0.6573 0.023 Uiso 1 calc R
C8 C 0.39908(18) 0.29049(13) 0.65512(8) 0.0220(4) Uani 1 d .
H8A H 0.4161 0.3390 0.6338 0.026 Uiso 1 calc R
H8B H 0.3320 0.3067 0.6791 0.026 Uiso 1 calc R
C9 C 0.82891(17) 0.09109(13) 0.56417(7) 0.0190(4) Uani 1 d .
C10 C 0.95384(19) 0.04957(15) 0.56267(8) 0.0268(5) Uani 1 d .
H10A H 1.0099 0.0764 0.5385 0.040 Uiso 1 calc R
H10B H 0.9492 -0.0107 0.5564 0.040 Uiso 1 calc R
H10C H 0.9822 0.0565 0.5922 0.040 Uiso 1 calc R
C11 C 0.8407(2) 0.18756(14) 0.56699(8) 0.0278(5) Uani 1 d .
H11A H 0.8755 0.2012 0.5945 0.042 Uiso 1 calc R
H11B H 0.7611 0.2145 0.5685 0.042 Uiso 1 calc R
H11C H 0.8929 0.2083 0.5398 0.042 Uiso 1 calc R
C12 C 0.7789(2) 0.07271(15) 0.51956(7) 0.0263(4) Uani 1 d .
H12A H 0.8341 0.0942 0.4934 0.040 Uiso 1 calc R
H12B H 0.7001 0.1006 0.5202 0.040 Uiso 1 calc R
H12C H 0.7706 0.0117 0.5167 0.040 Uiso 1 calc R
C13 C 0.72723(18) -0.05766(12) 0.62665(7) 0.0198(4) Uani 1 d .
C14 C 0.8425(2) -0.08602(14) 0.64522(8) 0.0261(4) Uani 1 d .
H14A H 0.8522 -0.0524 0.6719 0.039 Uiso 1 calc R
H14B H 0.9118 -0.0780 0.6214 0.039 Uiso 1 calc R
H14C H 0.8372 -0.1458 0.6541 0.039 Uiso 1 calc R
C15 C 0.6198(2) -0.07660(14) 0.66355(8) 0.0278(5) Uani 1 d .
H15A H 0.6201 -0.1369 0.6715 0.042 Uiso 1 calc R
H15B H 0.5450 -0.0614 0.6518 0.042 Uiso 1 calc R
H15C H 0.6259 -0.0436 0.6909 0.042 Uiso 1 calc R
C16 C 0.7152(2) -0.10895(14) 0.58385(8) 0.0291(5) Uani 1 d .
H16A H 0.7072 -0.1688 0.5923 0.044 Uiso 1 calc R
H16B H 0.7868 -0.1014 0.5611 0.044 Uiso 1 calc R
H16C H 0.6439 -0.0893 0.5709 0.044 Uiso 1 calc R
C17 C 0.30055(19) 0.24817(15) 0.57271(7) 0.0249(4) Uani 1 d .
C18 C 0.4128(2) 0.2811(2) 0.54196(9) 0.0425(7) Uani 1 d .
H18A H 0.3897 0.3046 0.5135 0.064 Uiso 1 calc R
H18B H 0.4707 0.2344 0.5348 0.064 Uiso 1 calc R
H18C H 0.4496 0.3250 0.5580 0.064 Uiso 1 calc R
C19 C 0.2124(2) 0.32290(16) 0.58368(9) 0.0350(6) Uani 1 d .
H19A H 0.2012 0.3528 0.5553 0.053 Uiso 1 calc R
H19B H 0.2449 0.3616 0.6041 0.053 Uiso 1 calc R
H19C H 0.1350 0.3019 0.5986 0.053 Uiso 1 calc R
C20 C 0.2417(2) 0.18197(18) 0.54627(8) 0.0381(6) Uani 1 d .
H20A H 0.1685 0.1620 0.5651 0.057 Uiso 1 calc R
H20B H 0.2977 0.1343 0.5390 0.057 Uiso 1 calc R
H20C H 0.2212 0.2073 0.5178 0.057 Uiso 1 calc R
C21 C 0.23401(17) 0.14722(12) 0.66382(7) 0.0173(4) Uani 1 d .
C22 C 0.27792(19) 0.14129(15) 0.71075(7) 0.0256(4) Uani 1 d .
H22A H 0.2760 0.1976 0.7240 0.038 Uiso 1 calc R
H22B H 0.3603 0.1185 0.7070 0.038 Uiso 1 calc R
H22C H 0.2254 0.1040 0.7311 0.038 Uiso 1 calc R
C23 C 0.11291(18) 0.19427(14) 0.66852(8) 0.0242(4) Uani 1 d .
H23A H 0.0796 0.1911 0.6397 0.036 Uiso 1 calc R
H23B H 0.1241 0.2535 0.6756 0.036 Uiso 1 calc R
H23C H 0.0575 0.1684 0.6933 0.036 Uiso 1 calc R
C24 C 0.2192(2) 0.05698(13) 0.64773(8) 0.0260(4) Uani 1 d .
H24A H 0.1552 0.0294 0.6684 0.039 Uiso 1 calc R
H24B H 0.2947 0.0251 0.6479 0.039 Uiso 1 calc R
H24C H 0.1982 0.0588 0.6166 0.039 Uiso 1 calc R
Ir2 Ir 0.033202(6) 0.603911(4) 0.620688(2) 0.01304(2) Uani 1 d .
N3 N -0.01296(15) 0.67934(11) 0.57337(6) 0.0207(3) Uani 1 d .
N4 N -0.04004(18) 0.72279(13) 0.54680(7) 0.0309(4) Uani 1 d .
P3 P -0.13785(4) 0.52546(3) 0.631617(16) 0.01322(8) Uani 1 d .
P4 P 0.21279(4) 0.66441(3) 0.626830(16) 0.01371(9) Uani 1 d .
C25 C 0.08151(16) 0.52408(12) 0.67045(6) 0.0145(3) Uani 1 d .
C26 C 0.01096(17) 0.45372(12) 0.68716(6) 0.0156(3) Uani 1 d .
C27 C 0.04299(18) 0.40033(12) 0.72150(7) 0.0185(4) Uani 1 d .
H27 H -0.0078 0.3552 0.7327 0.022 Uiso 1 calc R
C28 C 0.14824(19) 0.41256(13) 0.73952(7) 0.0220(4) Uani 1 d .
H28 H 0.1709 0.3750 0.7623 0.026 Uiso 1 calc R
C29 C 0.22018(18) 0.48005(13) 0.72398(7) 0.0197(4) Uani 1 d .
H29 H 0.2928 0.4883 0.7361 0.024 Uiso 1 calc R
C30 C 0.18700(17) 0.53605(12) 0.69069(6) 0.0163(3) Uani 1 d .
C31 C -0.09919(17) 0.43388(12) 0.66573(7) 0.0177(4) Uani 1 d .
H31A H -0.1671 0.4210 0.6899 0.021 Uiso 1 calc R
H31B H -0.0829 0.3839 0.6460 0.021 Uiso 1 calc R
C32 C 0.26129(18) 0.61321(13) 0.67769(7) 0.0191(4) Uani 1 d .
H32A H 0.3473 0.5967 0.6710 0.023 Uiso 1 calc R
H32B H 0.2513 0.6531 0.7034 0.023 Uiso 1 calc R
C33 C -0.19057(17) 0.47543(12) 0.58097(7) 0.0176(4) Uani 1 d .
C34 C -0.28163(19) 0.40462(13) 0.59354(7) 0.0226(4) Uani 1 d .
H34A H -0.3587 0.4292 0.6074 0.034 Uiso 1 calc R
H34B H -0.2515 0.3653 0.6154 0.034 Uiso 1 calc R
H34C H -0.2926 0.3743 0.5659 0.034 Uiso 1 calc R
C35 C -0.07646(19) 0.43726(14) 0.55302(7) 0.0248(4) Uani 1 d .
H35A H -0.0464 0.3900 0.5702 0.037 Uiso 1 calc R
H35B H -0.0148 0.4805 0.5473 0.037 Uiso 1 calc R
H35C H -0.0956 0.4171 0.5238 0.037 Uiso 1 calc R
C36 C -0.2440(2) 0.54174(14) 0.55102(8) 0.0264(4) Uani 1 d .
H36A H -0.2640 0.5150 0.5235 0.040 Uiso 1 calc R
H36B H -0.1853 0.5860 0.5422 0.040 Uiso 1 calc R
H36C H -0.3169 0.5667 0.5682 0.040 Uiso 1 calc R
C37 C -0.26265(17) 0.58150(12) 0.66895(7) 0.0168(4) Uani 1 d .
C38 C -0.38385(18) 0.53729(13) 0.67483(7) 0.0224(4) Uani 1 d .
H38A H -0.4406 0.5668 0.6978 0.034 Uiso 1 calc R
H38B H -0.3732 0.4787 0.6849 0.034 Uiso 1 calc R
H38C H -0.4153 0.5380 0.6456 0.034 Uiso 1 calc R
C39 C -0.2216(2) 0.58920(15) 0.71642(7) 0.0260(4) Uani 1 d .
H39A H -0.2786 0.6255 0.7358 0.039 Uiso 1 calc R
H39B H -0.1417 0.6139 0.7128 0.039 Uiso 1 calc R
H39C H -0.2187 0.5331 0.7307 0.039 Uiso 1 calc R
C40 C -0.27679(19) 0.67128(13) 0.64978(8) 0.0242(4) Uani 1 d .
H40A H -0.2977 0.6684 0.6188 0.036 Uiso 1 calc R
H40B H -0.2011 0.7011 0.6489 0.036 Uiso 1 calc R
H40C H -0.3406 0.7016 0.6695 0.036 Uiso 1 calc R
C41 C 0.33556(18) 0.63931(14) 0.57892(7) 0.0208(4) Uani 1 d .
C42 C 0.3526(2) 0.54257(15) 0.57986(9) 0.0327(5) Uani 1 d .
H42A H 0.4108 0.5253 0.5536 0.049 Uiso 1 calc R
H42B H 0.2755 0.5159 0.5784 0.049 Uiso 1 calc R
H42C H 0.3823 0.5251 0.6082 0.049 Uiso 1 calc R
C43 C 0.45549(18) 0.68098(15) 0.58234(7) 0.0253(4) Uani 1 d .
H43A H 0.5184 0.6561 0.5599 0.038 Uiso 1 calc R
H43B H 0.4762 0.6718 0.6132 0.038 Uiso 1 calc R
H43C H 0.4485 0.7417 0.5762 0.038 Uiso 1 calc R
C44 C 0.2947(2) 0.66359(17) 0.53300(7) 0.0288(5) Uani 1 d .
H44A H 0.2819 0.7249 0.5314 0.043 Uiso 1 calc R
H44B H 0.2195 0.6352 0.5303 0.043 Uiso 1 calc R
H44C H 0.3566 0.6462 0.5079 0.043 Uiso 1 calc R
C45 C 0.21004(17) 0.77985(12) 0.64104(7) 0.0179(4) Uani 1 d .
C46 C 0.09990(19) 0.79238(14) 0.67745(8) 0.0261(4) Uani 1 d .
H46A H 0.0925 0.8519 0.6861 0.039 Uiso 1 calc R
H46B H 0.1091 0.7574 0.7045 0.039 Uiso 1 calc R
H46C H 0.0276 0.7759 0.6651 0.039 Uiso 1 calc R
C47 C 0.32078(19) 0.81019(14) 0.66053(7) 0.0236(4) Uani 1 d .
H47A H 0.3070 0.8685 0.6708 0.035 Uiso 1 calc R
H47B H 0.3910 0.8076 0.6367 0.035 Uiso 1 calc R
H47C H 0.3350 0.7739 0.6865 0.035 Uiso 1 calc R
C48 C 0.1927(2) 0.83435(13) 0.59885(8) 0.0271(5) Uani 1 d .
H48A H 0.1255 0.8129 0.5849 0.041 Uiso 1 calc R
H48B H 0.2661 0.8320 0.5766 0.041 Uiso 1 calc R
H48C H 0.1753 0.8929 0.6082 0.041 Uiso 1 calc R
Ir3 Ir 0.149491(6) 0.105120(4) 0.878501(2) 0.01265(2) Uani 1 d .
N5 N 0.06035(15) 0.17822(11) 0.92428(6) 0.0202(3) Uani 1 d .
N6 N 0.00949(17) 0.22002(13) 0.95013(7) 0.0302(4) Uani 1 d .
P5 P -0.00849(4) 0.02482(3) 0.864748(17) 0.01382(9) Uani 1 d .
P6 P 0.33410(4) 0.16391(3) 0.878277(16) 0.01233(8) Uani 1 d .
C49 C 0.24318(16) 0.02979(11) 0.82971(6) 0.0134(3) Uani 1 d .
C50 C 0.19009(16) -0.03966(12) 0.81120(6) 0.0143(3) Uani 1 d .
C51 C 0.25331(17) -0.08860(12) 0.77652(6) 0.0163(3) Uani 1 d .
H51 H 0.2141 -0.1332 0.7638 0.020 Uiso 1 calc R
C52 C 0.37274(18) -0.07275(12) 0.76042(7) 0.0184(4) Uani 1 d .
H52 H 0.4158 -0.1070 0.7373 0.022 Uiso 1 calc R
C53 C 0.42901(17) -0.00635(12) 0.77830(6) 0.0171(4) Uani 1 d .
H53 H 0.5113 0.0042 0.7678 0.021 Uiso 1 calc R
C54 C 0.36494(16) 0.04487(12) 0.81161(6) 0.0146(3) Uani 1 d .
C55 C 0.06302(17) -0.06317(12) 0.83068(7) 0.0172(4) Uani 1 d .
H55A H 0.0642 -0.1145 0.8502 0.021 Uiso 1 calc R
H55B H 0.0168 -0.0752 0.8055 0.021 Uiso 1 calc R
C56 C 0.42558(16) 0.12137(12) 0.82692(6) 0.0162(3) Uani 1 d .
H56A H 0.4343 0.1648 0.8022 0.019 Uiso 1 calc R
H56B H 0.5066 0.1054 0.8338 0.019 Uiso 1 calc R
C57 C -0.10641(17) 0.08015(12) 0.82652(7) 0.0181(4) Uani 1 d .
C58 C -0.21797(18) 0.03257(14) 0.81791(8) 0.0253(4) Uani 1 d .
H58A H -0.2756 0.0305 0.8461 0.038 Uiso 1 calc R
H58B H -0.1947 -0.0250 0.8083 0.038 Uiso 1 calc R
H58C H -0.2550 0.0618 0.7938 0.038 Uiso 1 calc R
C59 C -0.0260(2) 0.09496(16) 0.78064(7) 0.0288(5) Uani 1 d .
H59A H -0.0696 0.1299 0.7606 0.043 Uiso 1 calc R
H59B H -0.0039 0.0406 0.7661 0.043 Uiso 1 calc R
H59C H 0.0468 0.1239 0.7859 0.043 Uiso 1 calc R
C60 C -0.14431(19) 0.16714(13) 0.84628(8) 0.0241(4) Uani 1 d .
H60A H -0.1933 0.1970 0.8260 0.036 Uiso 1 calc R
H60B H -0.0726 0.1998 0.8487 0.036 Uiso 1 calc R
H60C H -0.1913 0.1601 0.8767 0.036 Uiso 1 calc R
C61 C -0.10081(17) -0.02949(12) 0.91452(7) 0.0176(4) Uani 1 d .
C62 C -0.1769(2) -0.10220(13) 0.90114(8) 0.0256(4) Uani 1 d .
H62A H -0.2108 -0.1335 0.9287 0.038 Uiso 1 calc R
H62B H -0.1262 -0.1403 0.8805 0.038 Uiso 1 calc R
H62C H -0.2421 -0.0791 0.8857 0.038 Uiso 1 calc R
C63 C -0.0101(2) -0.06571(15) 0.94437(7) 0.0260(4) Uani 1 d .
H63A H 0.0414 -0.0205 0.9520 0.039 Uiso 1 calc R
H63B H 0.0394 -0.1097 0.9276 0.039 Uiso 1 calc R
H63C H -0.0535 -0.0899 0.9726 0.039 Uiso 1 calc R
C64 C -0.1824(2) 0.03477(13) 0.94287(8) 0.0264(5) Uani 1 d .
H64A H -0.2211 0.0075 0.9711 0.040 Uiso 1 calc R
H64B H -0.2440 0.0560 0.9251 0.040 Uiso 1 calc R
H64C H -0.1343 0.0819 0.9506 0.040 Uiso 1 calc R
C65 C 0.34787(17) 0.28111(12) 0.86955(6) 0.0162(3) Uani 1 d .
C66 C 0.2715(2) 0.30339(13) 0.83174(8) 0.0236(4) Uani 1 d .
H66A H 0.1887 0.2858 0.8415 0.035 Uiso 1 calc R
H66B H 0.3045 0.2741 0.8036 0.035 Uiso 1 calc R
H66C H 0.2727 0.3645 0.8260 0.035 Uiso 1 calc R
C67 C 0.47641(18) 0.31128(13) 0.85344(7) 0.0217(4) Uani 1 d .
H67A H 0.4738 0.3708 0.8441 0.033 Uiso 1 calc R
H67B H 0.5130 0.2775 0.8274 0.033 Uiso 1 calc R
H67C H 0.5242 0.3047 0.8786 0.033 Uiso 1 calc R
C68 C 0.2954(2) 0.32838(13) 0.91292(7) 0.0230(4) Uani 1 d .
H68A H 0.2900 0.3889 0.9059 0.034 Uiso 1 calc R
H68B H 0.3475 0.3191 0.9365 0.034 Uiso 1 calc R
H68C H 0.2150 0.3074 0.9241 0.034 Uiso 1 calc R
C69 C 0.41206(17) 0.12599(13) 0.92710(7) 0.0181(4) Uani 1 d .
C70 C 0.4267(2) 0.02952(14) 0.92212(8) 0.0281(5) Uani 1 d .
H70A H 0.4809 0.0167 0.8940 0.042 Uiso 1 calc R
H70B H 0.3481 0.0049 0.9208 0.042 Uiso 1 calc R
H70C H 0.4603 0.0057 0.9485 0.042 Uiso 1 calc R
C71 C 0.53516(18) 0.16428(14) 0.92794(7) 0.0227(4) Uani 1 d .
H71A H 0.5251 0.2240 0.9360 0.034 Uiso 1 calc R
H71B H 0.5833 0.1593 0.8977 0.034 Uiso 1 calc R
H71C H 0.5760 0.1342 0.9507 0.034 Uiso 1 calc R
C72 C 0.33128(19) 0.14305(14) 0.97275(7) 0.0233(4) Uani 1 d .
H72A H 0.3686 0.1181 0.9979 0.035 Uiso 1 calc R
H72B H 0.2527 0.1179 0.9723 0.035 Uiso 1 calc R
H72C H 0.3211 0.2041 0.9771 0.035 Uiso 1 calc R
Ir4 Ir 0.624041(6) 0.607801(4) 0.882807(2) 0.01298(2) Uani 1 d .
N7 N 0.53728(15) 0.52636(11) 0.92462(6) 0.0193(3) Uani 1 d .
N8 N 0.48812(17) 0.47903(13) 0.94787(7) 0.0288(4) Uani 1 d .
P7 P 0.81234(4) 0.55103(3) 0.884020(16) 0.01354(9) Uani 1 d .
P8 P 0.46207(4) 0.69055(3) 0.870816(17) 0.01531(9) Uani 1 d .
C73 C 0.71500(17) 0.69061(12) 0.83724(6) 0.0153(3) Uani 1 d .
C74 C 0.83850(17) 0.67887(12) 0.82017(6) 0.0157(3) Uani 1 d .
C75 C 0.89904(18) 0.73437(13) 0.78803(7) 0.0203(4) Uani 1 d .
H75 H 0.9825 0.7259 0.7781 0.024 Uiso 1 calc R
C76 C 0.8389(2) 0.80176(13) 0.77033(7) 0.0240(4) Uani 1 d .
H76 H 0.8798 0.8382 0.7477 0.029 Uiso 1 calc R
C77 C 0.71772(19) 0.81510(13) 0.78632(7) 0.0227(4) Uani 1 d .
H77 H 0.6755 0.8608 0.7743 0.027 Uiso 1 calc R
C78 C 0.65740(17) 0.76220(12) 0.81980(7) 0.0183(4) Uani 1 d .
C79 C 0.90451(17) 0.60174(12) 0.83487(7) 0.0174(4) Uani 1 d .
H79A H 0.9825 0.6181 0.8436 0.021 Uiso 1 calc R
H79B H 0.9204 0.5617 0.8092 0.021 Uiso 1 calc R
C80 C 0.52898(18) 0.78334(13) 0.83960(8) 0.0241(4) Uani 1 d .
H80A H 0.4825 0.7996 0.8147 0.029 Uiso 1 calc R
H80B H 0.5270 0.8315 0.8606 0.029 Uiso 1 calc R
C81 C 0.83832(17) 0.43520(12) 0.87244(7) 0.0175(4) Uani 1 d .
C82 C 0.97048(18) 0.40917(13) 0.85781(8) 0.0233(4) Uani 1 d .
H82A H 0.9749 0.3512 0.8466 0.035 Uiso 1 calc R
H82B H 1.0142 0.4125 0.8841 0.035 Uiso 1 calc R
H82C H 1.0066 0.4472 0.8334 0.035 Uiso 1 calc R
C83 C 0.76826(19) 0.41697(14) 0.83278(8) 0.0249(4) Uani 1 d .
H83A H 0.8035 0.4482 0.8053 0.037 Uiso 1 calc R
H83B H 0.6842 0.4348 0.8411 0.037 Uiso 1 calc R
H83C H 0.7724 0.3564 0.8266 0.037 Uiso 1 calc R
C84 C 0.7865(2) 0.38140(13) 0.91428(8) 0.0259(4) Uani 1 d .
H84A H 0.7878 0.3219 0.9057 0.039 Uiso 1 calc R
H84B H 0.7036 0.3997 0.9248 0.039 Uiso 1 calc R
H84C H 0.8351 0.3884 0.9389 0.039 Uiso 1 calc R
C85 C 0.87903(17) 0.58339(13) 0.93578(7) 0.0182(4) Uani 1 d .
C86 C 1.00349(18) 0.54457(15) 0.93926(7) 0.0254(4) Uani 1 d .
H86A H 1.0566 0.5538 0.9103 0.038 Uiso 1 calc R
H86B H 0.9961 0.4839 0.9455 0.038 Uiso 1 calc R
H86C H 1.0373 0.5713 0.9641 0.038 Uiso 1 calc R
C87 C 0.8889(2) 0.68002(14) 0.93284(8) 0.0274(5) Uani 1 d .
H87A H 0.9111 0.7009 0.9615 0.041 Uiso 1 calc R
H87B H 0.8114 0.7051 0.9279 0.041 Uiso 1 calc R
H87C H 0.9505 0.6956 0.9073 0.041 Uiso 1 calc R
C88 C 0.79212(19) 0.56152(15) 0.97922(7) 0.0243(4) Uani 1 d .
H88A H 0.8241 0.5820 1.0061 0.036 Uiso 1 calc R
H88B H 0.7832 0.5002 0.9818 0.036 Uiso 1 calc R
H88C H 0.7137 0.5884 0.9775 0.036 Uiso 1 calc R
C89 C 0.36619(17) 0.64278(12) 0.83127(7) 0.0177(4) Uani 1 d .
C90 C 0.4468(2) 0.63462(16) 0.78490(7) 0.0299(5) Uani 1 d .
H90A H 0.5203 0.6030 0.7890 0.045 Uiso 1 calc R
H90B H 0.4676 0.6910 0.7725 0.045 Uiso 1 calc R
H90C H 0.4039 0.6047 0.7636 0.045 Uiso 1 calc R
C91 C 0.25233(19) 0.69341(14) 0.82437(8) 0.0268(5) Uani 1 d .
H91A H 0.2172 0.6696 0.7990 0.040 Uiso 1 calc R
H91B H 0.2729 0.7524 0.8173 0.040 Uiso 1 calc R
H91C H 0.1942 0.6906 0.8524 0.040 Uiso 1 calc R
C92 C 0.33152(19) 0.55351(13) 0.84840(8) 0.0235(4) Uani 1 d .
H92A H 0.2826 0.5566 0.8786 0.035 Uiso 1 calc R
H92B H 0.4044 0.5197 0.8506 0.035 Uiso 1 calc R
H92C H 0.2854 0.5271 0.8269 0.035 Uiso 1 calc R
C93 C 0.3682(2) 0.73796(14) 0.92205(8) 0.0263(4) Uani 1 d .
C94 C 0.2903(2) 0.81421(15) 0.91130(10) 0.0365(6) Uani 1 d .
H94A H 0.2261 0.7954 0.8949 0.055 Uiso 1 calc R
H94B H 0.3401 0.8550 0.8922 0.055 Uiso 1 calc R
H94C H 0.2550 0.8409 0.9399 0.055 Uiso 1 calc R
C95 C 0.2872(2) 0.67190(17) 0.94871(9) 0.0378(6) Uani 1 d .
H95A H 0.2464 0.6965 0.9771 0.057 Uiso 1 calc R
H95B H 0.3361 0.6230 0.9560 0.057 Uiso 1 calc R
H95C H 0.2273 0.6539 0.9300 0.057 Uiso 1 calc R
C96 C 0.4589(2) 0.7669(2) 0.95278(10) 0.0465(8) Uani 1 d .
H96A H 0.5136 0.8076 0.9359 0.070 Uiso 1 calc R
H96B H 0.5052 0.7180 0.9618 0.070 Uiso 1 calc R
H96C H 0.4157 0.7936 0.9802 0.070 Uiso 1 calc R

loop_
_atom_site_aniso_label
_atom_site_aniso_U_11
_atom_site_aniso_U_22
_atom_site_aniso_U_33
_atom_site_aniso_U_23
_atom_site_aniso_U_13
_atom_site_aniso_U_12
Ir1 0.01178(3) 0.01604(3) 0.01501(3) -0.00252(2) -0.00312(2) 0.00107(2)
N1 0.0171(8) 0.0327(10) 0.0249(9) -0.0096(8) -0.0054(7) 0.0034(7)
N2 0.0288(11) 0.0510(14) 0.0426(13) -0.0244(11) -0.0106(9) 0.0003(10)
P1 0.0129(2) 0.0150(2) 0.0158(2) -0.00068(17) -0.00241(16) 0.00089(17)
P2 0.0123(2) 0.0153(2) 0.0175(2) 0.00240(17) -0.00201(17) 0.00027(17)
C1 0.0155(8) 0.0148(8) 0.0157(8) -0.0004(7) -0.0012(6) -0.0032(7)
C2 0.0170(9) 0.0166(9) 0.0177(9) 0.0009(7) -0.0028(7) -0.0010(7)
C3 0.0225(10) 0.0233(10) 0.0178(9) 0.0006(8) -0.0055(7) -0.0041(8)
C4 0.0261(10) 0.0228(10) 0.0206(10) -0.0055(8) -0.0024(8) -0.0069(8)
C5 0.0214(10) 0.0174(9) 0.0265(10) -0.0042(8) 0.0028(8) -0.0030(7)
C6 0.0146(8) 0.0151(8) 0.0239(10) -0.0005(7) 0.0005(7) -0.0028(7)
C7 0.0180(9) 0.0202(9) 0.0210(9) -0.0027(7) -0.0081(7) 0.0026(7)
C8 0.0181(9) 0.0160(9) 0.0321(11) -0.0039(8) -0.0039(8) 0.0019(7)
C9 0.0162(9) 0.0207(9) 0.0196(9) 0.0010(7) -0.0016(7) 0.0005(7)
C10 0.0174(10) 0.0334(12) 0.0283(11) 0.0016(9) 0.0005(8) 0.0013(8)
C11 0.0269(11) 0.0232(11) 0.0319(12) 0.0054(9) -0.0005(9) -0.0030(9)
C12 0.0259(11) 0.0338(12) 0.0189(10) 0.0023(9) -0.0024(8) 0.0016(9)
C13 0.0195(9) 0.0166(9) 0.0229(10) 0.0014(7) -0.0021(7) 0.0008(7)
C14 0.0263(11) 0.0206(10) 0.0315(12) 0.0051(8) -0.0063(9) 0.0065(8)
C15 0.0261(11) 0.0225(10) 0.0327(12) 0.0068(9) 0.0022(9) -0.0024(8)
C16 0.0362(13) 0.0170(10) 0.0346(12) -0.0036(9) -0.0067(10) 0.0027(9)
C17 0.0185(9) 0.0323(11) 0.0233(10) 0.0118(9) -0.0024(8) 0.0012(8)
C18 0.0293(13) 0.0613(18) 0.0337(14) 0.0278(13) 0.0028(10) 0.0003(12)
C19 0.0260(11) 0.0333(13) 0.0458(15) 0.0199(11) -0.0080(10) 0.0027(10)
C20 0.0374(14) 0.0529(16) 0.0271(12) 0.0026(11) -0.0169(10) 0.0064(12)
C21 0.0156(8) 0.0171(9) 0.0192(9) 0.0026(7) -0.0020(7) -0.0005(7)
C22 0.0226(10) 0.0347(12) 0.0191(10) 0.0065(9) -0.0021(8) -0.0003(9)
C23 0.0160(9) 0.0273(11) 0.0280(11) 0.0026(9) 0.0010(8) 0.0010(8)
C24 0.0229(10) 0.0184(10) 0.0361(12) 0.0023(9) -0.0022(9) -0.0031(8)
Ir2 0.01235(3) 0.01382(3) 0.01390(3) 0.00216(2) -0.00515(2) -0.00229(2)
N3 0.0166(8) 0.0231(9) 0.0232(9) 0.0029(7) -0.0049(6) -0.0060(6)
N4 0.0281(10) 0.0328(11) 0.0344(11) 0.0155(9) -0.0139(8) -0.0066(8)
P3 0.0131(2) 0.0124(2) 0.0148(2) -0.00004(16) -0.00400(16) -0.00159(16)
P4 0.0122(2) 0.0154(2) 0.0142(2) 0.00018(17) -0.00436(16) -0.00190(16)
C25 0.0155(8) 0.0150(8) 0.0132(8) -0.0011(6) -0.0028(6) 0.0022(6)
C26 0.0169(8) 0.0146(8) 0.0154(8) -0.0009(7) -0.0025(7) 0.0018(7)
C27 0.0211(9) 0.0173(9) 0.0166(9) 0.0030(7) -0.0022(7) 0.0013(7)
C28 0.0279(10) 0.0212(10) 0.0181(9) 0.0036(8) -0.0082(8) 0.0045(8)
C29 0.0213(9) 0.0221(10) 0.0172(9) -0.0004(7) -0.0087(7) 0.0034(7)
C30 0.0183(9) 0.0171(9) 0.0143(8) -0.0009(7) -0.0056(7) 0.0011(7)
C31 0.0184(9) 0.0143(8) 0.0210(9) 0.0026(7) -0.0053(7) -0.0025(7)
C32 0.0181(9) 0.0210(9) 0.0203(9) 0.0016(7) -0.0099(7) -0.0029(7)
C33 0.0169(9) 0.0177(9) 0.0194(9) -0.0032(7) -0.0062(7) -0.0017(7)
C34 0.0247(10) 0.0203(10) 0.0241(10) -0.0045(8) -0.0062(8) -0.0066(8)
C35 0.0230(10) 0.0301(11) 0.0212(10) -0.0090(8) -0.0022(8) -0.0007(8)
C36 0.0329(12) 0.0252(11) 0.0247(11) 0.0007(8) -0.0157(9) -0.0022(9)
C37 0.0153(8) 0.0158(8) 0.0194(9) -0.0023(7) -0.0027(7) -0.0013(7)
C38 0.0168(9) 0.0225(10) 0.0270(10) -0.0030(8) -0.0001(8) -0.0020(8)
C39 0.0235(10) 0.0342(12) 0.0208(10) -0.0092(9) -0.0042(8) 0.0012(9)
C40 0.0211(10) 0.0150(9) 0.0366(12) -0.0038(8) -0.0042(8) 0.0006(7)
C41 0.0158(9) 0.0282(11) 0.0189(9) -0.0056(8) -0.0033(7) -0.0008(8)
C42 0.0265(11) 0.0311(12) 0.0401(14) -0.0121(10) -0.0026(10) 0.0036(9)
C43 0.0148(9) 0.0387(12) 0.0222(10) -0.0022(9) -0.0012(7) -0.0024(8)
C44 0.0213(10) 0.0492(14) 0.0163(10) -0.0064(9) -0.0033(8) -0.0025(10)
C45 0.0171(9) 0.0185(9) 0.0187(9) -0.0017(7) -0.0042(7) -0.0015(7)
C46 0.0226(10) 0.0258(11) 0.0295(11) -0.0095(9) -0.0012(8) 0.0015(8)
C47 0.0245(10) 0.0230(10) 0.0245(10) -0.0047(8) -0.0067(8) -0.0063(8)
C48 0.0371(12) 0.0174(10) 0.0293(11) 0.0032(8) -0.0126(9) -0.0049(9)
Ir3 0.01074(3) 0.01256(3) 0.01441(3) -0.00225(2) -0.00074(2) -0.00015(2)
N5 0.0170(8) 0.0208(8) 0.0227(8) -0.0041(7) -0.0018(6) -0.0025(6)
N6 0.0224(9) 0.0336(11) 0.0332(11) -0.0133(8) 0.0023(8) -0.0005(8)
P5 0.0115(2) 0.0129(2) 0.0169(2) 0.00075(17) -0.00130(16) -0.00066(16)
P6 0.0112(2) 0.0126(2) 0.0131(2) -0.00153(16) -0.00146(15) 0.00019(16)
C49 0.0147(8) 0.0132(8) 0.0125(8) 0.0001(6) -0.0030(6) 0.0011(6)
C50 0.0141(8) 0.0151(8) 0.0140(8) 0.0005(6) -0.0030(6) 0.0001(6)
C51 0.0204(9) 0.0144(8) 0.0146(8) -0.0033(7) -0.0043(7) -0.0001(7)
C52 0.0207(9) 0.0184(9) 0.0156(9) -0.0038(7) -0.0012(7) 0.0029(7)
C53 0.0145(8) 0.0202(9) 0.0165(9) -0.0021(7) -0.0018(7) 0.0024(7)
C54 0.0144(8) 0.0157(8) 0.0136(8) -0.0012(6) -0.0022(6) 0.0010(6)
C55 0.0160(9) 0.0157(8) 0.0199(9) -0.0025(7) -0.0013(7) -0.0028(7)
C56 0.0140(8) 0.0176(9) 0.0164(9) -0.0037(7) 0.0001(6) -0.0018(7)
C57 0.0150(8) 0.0181(9) 0.0216(9) 0.0033(7) -0.0042(7) 0.0004(7)
C58 0.0178(9) 0.0270(11) 0.0330(12) 0.0009(9) -0.0102(8) -0.0018(8)
C59 0.0233(11) 0.0404(13) 0.0220(10) 0.0100(9) -0.0029(8) 0.0028(9)
C60 0.0211(10) 0.0163(9) 0.0349(12) 0.0057(8) -0.0051(8) 0.0011(8)
C61 0.0168(9) 0.0157(9) 0.0193(9) 0.0028(7) 0.0006(7) 0.0009(7)
C62 0.0240(10) 0.0191(10) 0.0319(11) 0.0048(8) 0.0021(8) -0.0056(8)
C63 0.0249(10) 0.0306(11) 0.0216(10) 0.0083(9) -0.0015(8) 0.0036(9)
C64 0.0235(10) 0.0205(10) 0.0308(11) 0.0031(8) 0.0104(8) 0.0012(8)
C65 0.0180(9) 0.0134(8) 0.0172(9) 0.0008(7) -0.0028(7) -0.0019(7)
C66 0.0265(10) 0.0183(9) 0.0279(11) 0.0027(8) -0.0106(8) 0.0010(8)
C67 0.0212(10) 0.0200(9) 0.0232(10) -0.0003(8) -0.0004(8) -0.0051(8)
C68 0.0274(11) 0.0167(9) 0.0234(10) -0.0049(8) 0.0015(8) -0.0022(8)
C69 0.0173(9) 0.0200(9) 0.0173(9) 0.0004(7) -0.0040(7) 0.0003(7)
C70 0.0355(12) 0.0205(10) 0.0301(12) 0.0033(9) -0.0120(9) 0.0037(9)
C71 0.0162(9) 0.0323(11) 0.0200(10) -0.0016(8) -0.0042(7) 0.0007(8)
C72 0.0226(10) 0.0315(11) 0.0155(9) 0.0046(8) -0.0022(7) -0.0013(8)
Ir4 0.01168(3) 0.01307(3) 0.01433(3) 0.00139(2) -0.00250(2) -0.00024(2)
N7 0.0147(7) 0.0226(8) 0.0204(8) 0.0021(7) -0.0025(6) 0.0010(6)
N8 0.0243(9) 0.0332(10) 0.0282(10) 0.0083(8) -0.0013(8) -0.0045(8)
P7 0.0126(2) 0.0139(2) 0.0141(2) 0.00155(17) -0.00229(16) 0.00003(16)
P8 0.0139(2) 0.0132(2) 0.0198(2) -0.00178(17) -0.00554(17) 0.00072(17)
C73 0.0173(8) 0.0153(8) 0.0146(8) 0.0002(7) -0.0061(7) -0.0033(7)
C74 0.0178(9) 0.0167(8) 0.0133(8) 0.0006(7) -0.0041(6) -0.0027(7)
C75 0.0209(9) 0.0233(10) 0.0166(9) 0.0010(7) -0.0020(7) -0.0064(8)
C76 0.0298(11) 0.0224(10) 0.0209(10) 0.0070(8) -0.0065(8) -0.0102(8)
C77 0.0267(10) 0.0177(9) 0.0262(10) 0.0062(8) -0.0119(8) -0.0058(8)
C78 0.0179(9) 0.0155(9) 0.0235(10) 0.0021(7) -0.0098(7) -0.0037(7)
C79 0.0152(8) 0.0197(9) 0.0168(9) 0.0025(7) -0.0004(7) -0.0013(7)
C80 0.0195(10) 0.0149(9) 0.0396(12) 0.0038(8) -0.0103(9) -0.0014(7)
C81 0.0178(9) 0.0149(8) 0.0195(9) 0.0001(7) -0.0017(7) 0.0010(7)
C82 0.0216(10) 0.0193(10) 0.0280(11) -0.0020(8) -0.0009(8) 0.0065(8)
C83 0.0239(10) 0.0219(10) 0.0295(11) -0.0063(8) -0.0056(8) -0.0003(8)
C84 0.0305(11) 0.0161(9) 0.0291(11) 0.0047(8) 0.0022(9) 0.0008(8)
C85 0.0176(9) 0.0209(9) 0.0170(9) -0.0010(7) -0.0056(7) 0.0003(7)
C86 0.0176(9) 0.0358(12) 0.0238(10) 0.0027(9) -0.0069(8) 0.0003(8)
C87 0.0337(12) 0.0213(10) 0.0297(11) -0.0044(9) -0.0118(9) -0.0039(9)
C88 0.0236(10) 0.0322(11) 0.0166(9) -0.0011(8) -0.0020(7) 0.0007(9)
C89 0.0166(9) 0.0184(9) 0.0192(9) -0.0002(7) -0.0059(7) -0.0014(7)
C90 0.0279(11) 0.0434(14) 0.0189(10) -0.0035(9) -0.0040(8) -0.0083(10)
C91 0.0214(10) 0.0248(11) 0.0369(12) 0.0032(9) -0.0140(9) -0.0012(8)
C92 0.0253(10) 0.0168(9) 0.0298(11) -0.0015(8) -0.0083(8) -0.0044(8)
C93 0.0221(10) 0.0273(11) 0.0304(11) -0.0127(9) -0.0064(8) 0.0068(8)
C94 0.0276(12) 0.0272(12) 0.0557(17) -0.0181(11) -0.0084(11) 0.0093(10)
C95 0.0356(13) 0.0437(15) 0.0298(13) -0.0058(11) 0.0091(10) 0.0095(11)
C96 0.0379(14) 0.0614(19) 0.0441(16) -0.0354(14) -0.0175(12) 0.0146(13)

loop_
_atom_type_symbol
_atom_type_description
_atom_type_scat_dispersion_real
_atom_type_scat_dispersion_imag
_atom_type_scat_source
C C 0.0033 0.0016 'International Tables Vol C Tables 4.2.6.8 and 6.1.1.4'
H H 0.0000 0.0000 'International Tables Vol C Tables 4.2.6.8 and 6.1.1.4'
N N 0.0061 0.0033 'International Tables Vol C Tables 4.2.6.8 and 6.1.1.4'
Ir Ir -1.4442 7.9887 'International Tables Vol C Tables 4.2.6.8 and 6.1.1.4'
P P 0.1023 0.0942 'International Tables Vol C Tables 4.2.6.8 and 6.1.1.4'

loop_
_geom_angle_atom_site_label_1
_geom_angle_atom_site_label_2
_geom_angle_atom_site_label_3
_geom_angle
N1 Ir1 C1 175.51(8)
N1 Ir1 P1 97.24(5)
C1 Ir1 P1 83.03(5)
N1 Ir1 P2 96.93(5)
C1 Ir1 P2 82.77(5)
P1 Ir1 P2 165.807(18)
N2 N1 Ir1 176.0(2)
C7 P1 C9 105.67(9)
C7 P1 C13 102.77(9)
C9 P1 C13 111.23(9)
C7 P1 Ir1 104.02(6)
C9 P1 Ir1 113.41(6)
C13 P1 Ir1 118.05(7)
C8 P2 C21 105.09(9)
C8 P2 C17 103.16(10)
C21 P2 C17 111.81(9)
C8 P2 Ir1 103.96(7)
C21 P2 Ir1 112.50(6)
C17 P2 Ir1 118.56(7)
C2 C1 C6 115.56(17)
C2 C1 Ir1 122.25(14)
C6 C1 Ir1 122.09(14)
C3 C2 C1 121.93(18)
C3 C2 C7 119.03(17)
C1 C2 C7 118.97(17)
C4 C3 C2 120.57(19)
C3 C4 C5 119.24(19)
C4 C5 C6 120.67(19)
C5 C6 C1 121.93(18)
C5 C6 C8 119.48(18)
C1 C6 C8 118.56(17)
C2 C7 P1 109.23(13)
C6 C8 P2 108.77(13)
C10 C9 C12 109.54(17)
C10 C9 C11 108.93(17)
C12 C9 C11 107.51(17)
C10 C9 P1 115.06(14)
C12 C9 P1 109.17(14)
C11 C9 P1 106.34(14)
C14 C13 C15 108.16(17)
C14 C13 C16 108.98(17)
C15 C13 C16 108.70(18)
C14 C13 P1 114.53(14)
C15 C13 P1 105.35(14)
C16 C13 P1 110.89(14)
C20 C17 C19 109.16(19)
C20 C17 C18 108.7(2)
C19 C17 C18 108.1(2)
C20 C17 P2 110.82(15)
C19 C17 P2 114.48(16)
C18 C17 P2 105.39(15)
C23 C21 C24 109.59(17)
C23 C21 C22 109.51(17)
C24 C21 C22 107.78(17)
C23 C21 P2 114.69(14)
C24 C21 P2 108.92(14)
C22 C21 P2 106.09(13)
N3 Ir2 C25 179.79(6)
N3 Ir2 P4 97.20(5)
C25 Ir2 P4 82.98(5)
N3 Ir2 P3 97.38(5)
C25 Ir2 P3 82.45(5)
P4 Ir2 P3 165.110(17)
N4 N3 Ir2 179.20(19)
C31 P3 C37 104.95(9)
C31 P3 C33 102.75(9)
C37 P3 C33 112.30(9)
C31 P3 Ir2 104.46(6)
C37 P3 Ir2 111.37(6)
C33 P3 Ir2 119.24(6)
C32 P4 C41 104.77(9)
C32 P4 C45 103.07(9)
C41 P4 C45 111.11(9)
C32 P4 Ir2 104.41(6)
C41 P4 Ir2 114.36(7)
C45 P4 Ir2 117.34(6)
C30 C25 C26 115.91(16)
C30 C25 Ir2 122.06(14)
C26 C25 Ir2 122.03(13)
C27 C26 C25 121.92(17)
C27 C26 C31 118.79(17)
C25 C26 C31 119.24(16)
C28 C27 C26 120.54(19)
C27 C28 C29 119.42(18)
C28 C29 C30 120.71(18)
C29 C30 C25 121.43(18)
C29 C30 C32 119.31(17)
C25 C30 C32 119.19(16)
C26 C31 P3 108.86(13)
C30 C32 P4 109.47(13)
C36 C33 C34 109.28(16)
C36 C33 C35 108.29(17)
C34 C33 C35 108.62(17)
C36 C33 P3 111.05(14)
C34 C33 P3 114.17(14)
C35 C33 P3 105.18(13)
C38 C37 C40 109.81(16)
C38 C37 C39 108.77(17)
C40 C37 C39 107.59(17)
C38 C37 P3 115.09(14)
C40 C37 P3 108.77(13)
C39 C37 P3 106.52(13)
C43 C41 C44 109.49(18)
C43 C41 C42 109.43(18)
C44 C41 C42 107.32(18)
C43 C41 P4 114.65(14)
C44 C41 P4 109.71(14)
C42 C41 P4 105.96(15)
C46 C45 C47 108.26(17)
C46 C45 C48 108.46(17)
C47 C45 C48 108.95(17)
C46 C45 P4 105.30(14)
C47 C45 P4 115.04(14)
C48 C45 P4 110.58(14)
N5 Ir3 C49 179.14(7)
N5 Ir3 P6 97.16(5)
C49 Ir3 P6 82.63(5)
N5 Ir3 P5 97.47(5)
C49 Ir3 P5 82.74(5)
P6 Ir3 P5 165.370(17)
N6 N5 Ir3 179.63(18)
C55 P5 C61 103.36(9)
C55 P5 C57 104.87(9)
C61 P5 C57 111.46(9)
C55 P5 Ir3 104.07(6)
C61 P5 Ir3 118.57(7)
C57 P5 Ir3 112.75(6)
C56 P6 C69 104.82(9)
C56 P6 C65 103.10(9)
C69 P6 C65 111.18(9)
C56 P6 Ir3 104.20(6)
C69 P6 Ir3 113.23(6)
C65 P6 Ir3 118.51(6)
C50 C49 C54 115.84(16)
C50 C49 Ir3 122.13(13)
C54 C49 Ir3 122.02(13)
C51 C50 C49 121.71(17)
C51 C50 C55 119.18(17)
C49 C50 C55 119.08(16)
C52 C51 C50 120.59(18)
C51 C52 C53 119.54(17)
C52 C53 C54 120.11(18)
C53 C54 C49 122.14(17)
C53 C54 C56 118.55(16)
C49 C54 C56 119.23(16)
C50 C55 P5 109.06(13)
C54 C56 P6 109.00(12)
C58 C57 C59 108.87(18)
C58 C57 C60 109.51(17)
C59 C57 C60 107.27(17)
C58 C57 P5 115.89(14)
C59 C57 P5 105.94(13)
C60 C57 P5 109.00(14)
C64 C61 C63 108.24(18)
C64 C61 C62 109.50(17)
C63 C61 C62 108.58(17)
C64 C61 P5 110.21(13)
C63 C61 P5 105.67(13)
C62 C61 P5 114.40(14)
C68 C65 C66 108.47(16)
C68 C65 C67 109.24(16)
C66 C65 C67 107.89(16)
C68 C65 P6 111.13(13)
C66 C65 P6 105.06(13)
C67 C65 P6 114.75(13)
C71 C69 C72 109.53(17)
C71 C69 C70 109.25(17)
C72 C69 C70 107.56(17)
C71 C69 P6 114.43(14)
C72 C69 P6 109.72(13)
C70 C69 P6 106.08(14)
N7 Ir4 C73 178.16(7)
N7 Ir4 P8 97.32(5)
C73 Ir4 P8 82.95(5)
N7 Ir4 P7 97.07(5)
C73 Ir4 P7 82.71(5)
P8 Ir4 P7 165.541(17)
N8 N7 Ir4 178.84(19)
C79 P7 C85 105.50(9)
C79 P7 C81 103.04(9)
C85 P7 C81 111.43(9)
C79 P7 Ir4 104.05(6)
C85 P7 Ir4 112.38(6)
C81 P7 Ir4 118.78(6)
C80 P8 C93 102.99(11)
C80 P8 C89 105.01(10)
C93 P8 C89 111.46(9)
C80 P8 Ir4 104.06(7)
C93 P8 Ir4 117.83(7)
C89 P8 Ir4 113.68(6)
C74 C73 C78 115.94(17)
C74 C73 Ir4 122.07(13)
C78 C73 Ir4 121.96(14)
C75 C74 C73 121.69(18)
C75 C74 C79 118.93(17)
C73 C74 C79 119.28(16)
C76 C75 C74 120.85(19)
C75 C76 C77 118.90(19)
C76 C77 C78 120.79(19)
C77 C78 C73 121.71(19)
C77 C78 C80 119.34(18)
C73 C78 C80 118.91(17)
C74 C79 P7 109.15(13)
C78 C80 P8 109.07(13)
C83 C81 C82 108.27(17)
C83 C81 C84 108.59(17)
C82 C81 C84 109.04(16)
C83 C81 P7 105.14(13)
C82 C81 P7 114.62(14)
C84 C81 P7 110.96(14)
C86 C85 C88 109.64(16)
C86 C85 C87 108.93(17)
C88 C85 C87 107.64(17)
C86 C85 P7 114.62(14)
C88 C85 P7 109.39(14)
C87 C85 P7 106.36(14)
C92 C89 C91 109.31(17)
C92 C89 C90 107.66(18)
C91 C89 C90 108.84(17)
C92 C89 P8 109.20(13)
C91 C89 P8 115.68(14)
C90 C89 P8 105.84(14)
C95 C93 C94 108.72(19)
C95 C93 C96 108.3(2)
C94 C93 C96 108.7(2)
C95 C93 P8 111.23(15)
C94 C93 P8 114.61(17)
C96 C93 P8 105.11(15)

loop_
_geom_bond_atom_site_label_1
_geom_bond_atom_site_label_2
_geom_bond_distance
Ir1 N1 1.9489(18)
Ir1 C1 2.0398(19)
Ir1 P1 2.2867(5)
Ir1 P2 2.2897(5)
N1 N2 1.107(3)
P1 C7 1.846(2)
P1 C9 1.877(2)
P1 C13 1.883(2)
P2 C8 1.835(2)
P2 C21 1.8790(19)
P2 C17 1.879(2)
C1 C2 1.421(3)
C1 C6 1.422(3)
C2 C3 1.396(3)
C2 C7 1.518(3)
C3 C4 1.386(3)
C4 C5 1.388(3)
C5 C6 1.391(3)
C6 C8 1.514(3)
C9 C10 1.535(3)
C9 C12 1.540(3)
C9 C11 1.542(3)
C13 C14 1.536(3)
C13 C15 1.537(3)
C13 C16 1.538(3)
C17 C20 1.534(4)
C17 C19 1.538(3)
C17 C18 1.541(3)
C21 C23 1.530(3)
C21 C24 1.535(3)
C21 C22 1.538(3)
Ir2 N3 1.9442(17)
Ir2 C25 2.0483(18)
Ir2 P4 2.2867(5)
Ir2 P3 2.2940(5)
N3 N4 1.107(2)
P3 C31 1.8337(19)
P3 C37 1.8744(19)
P3 C33 1.880(2)
P4 C32 1.8411(19)
P4 C41 1.872(2)
P4 C45 1.883(2)
C25 C30 1.421(3)
C25 C26 1.422(3)
C26 C27 1.392(3)
C26 C31 1.511(3)
C27 C28 1.385(3)
C28 C29 1.386(3)
C29 C30 1.399(3)
C30 C32 1.509(3)
C33 C36 1.531(3)
C33 C34 1.540(3)
C33 C35 1.541(3)
C37 C38 1.533(3)
C37 C40 1.536(3)
C37 C39 1.545(3)
C41 C43 1.532(3)
C41 C44 1.534(3)
C41 C42 1.542(3)
C45 C46 1.532(3)
C45 C47 1.535(3)
C45 C48 1.537(3)
Ir3 N5 1.9472(17)
Ir3 C49 2.0452(18)
Ir3 P6 2.2936(5)
Ir3 P5 2.2945(5)
N5 N6 1.107(2)
P5 C55 1.8367(19)
P5 C61 1.8802(19)
P5 C57 1.8825(19)
P6 C56 1.8361(19)
P6 C69 1.877(2)
P6 C65 1.8777(19)
C49 C50 1.417(3)
C49 C54 1.421(2)
C50 C51 1.397(3)
C50 C55 1.514(3)
C51 C52 1.386(3)
C52 C53 1.389(3)
C53 C54 1.395(2)
C54 C56 1.511(3)
C57 C58 1.532(3)
C57 C59 1.534(3)
C57 C60 1.535(3)
C61 C64 1.533(3)
C61 C63 1.538(3)
C61 C62 1.540(3)
C65 C68 1.532(3)
C65 C66 1.536(3)
C65 C67 1.540(3)
C69 C71 1.528(3)
C69 C72 1.538(3)
C69 C70 1.542(3)
Ir4 N7 1.9482(17)
Ir4 C73 2.0446(18)
Ir4 P8 2.2894(5)
Ir4 P7 2.2902(5)
N7 N8 1.109(2)
P7 C79 1.8412(19)
P7 C85 1.880(2)
P7 C81 1.883(2)
P8 C80 1.838(2)
P8 C93 1.875(2)
P8 C89 1.878(2)
C73 C74 1.418(3)
C73 C78 1.421(3)
C74 C75 1.396(3)
C74 C79 1.508(3)
C75 C76 1.388(3)
C76 C77 1.390(3)
C77 C78 1.394(3)
C78 C80 1.512(3)
C81 C83 1.537(3)
C81 C82 1.538(3)
C81 C84 1.540(3)
C85 C86 1.535(3)
C85 C88 1.536(3)
C85 C87 1.538(3)
C89 C92 1.534(3)
C89 C91 1.535(3)
C89 C90 1.536(3)
C93 C95 1.534(4)
C93 C94 1.534(3)
C93 C96 1.542(3)

loop_
_geom_torsion_atom_site_label_1
_geom_torsion_atom_site_label_2
_geom_torsion_atom_site_label_3
_geom_torsion_atom_site_label_4
_geom_torsion
C1 Ir1 N1 N2 2(3)
P1 Ir1 N1 N2 95(3)
P2 Ir1 N1 N2 -84(3)
N1 Ir1 P1 C7 -162.88(9)
C1 Ir1 P1 C7 12.61(9)
P2 Ir1 P1 C7 13.57(11)
N1 Ir1 P1 C9 82.83(9)
C1 Ir1 P1 C9 -101.69(9)
P2 Ir1 P1 C9 -100.73(10)
N1 Ir1 P1 C13 -49.85(10)
C1 Ir1 P1 C13 125.64(9)
P2 Ir1 P1 C13 126.60(10)
N1 Ir1 P2 C8 -171.44(9)
C1 Ir1 P2 C8 13.07(9)
P1 Ir1 P2 C8 12.11(11)
N1 Ir1 P2 C21 75.41(9)
C1 Ir1 P2 C21 -100.08(9)
P1 Ir1 P2 C21 -101.04(10)
N1 Ir1 P2 C17 -57.71(10)
C1 Ir1 P2 C17 126.80(10)
P1 Ir1 P2 C17 125.85(10)
N1 Ir1 C1 C2 84.8(10)
P1 Ir1 C1 C2 -9.02(14)
P2 Ir1 C1 C2 171.22(15)
N1 Ir1 C1 C6 -91.5(10)
P1 Ir1 C1 C6 174.74(15)
P2 Ir1 C1 C6 -5.02(14)
C6 C1 C2 C3 -0.3(3)
Ir1 C1 C2 C3 -176.74(15)
C6 C1 C2 C7 176.73(17)
Ir1 C1 C2 C7 0.3(2)
C1 C2 C3 C4 2.5(3)
C7 C2 C3 C4 -174.54(19)
C2 C3 C4 C5 -1.8(3)
C3 C4 C5 C6 -1.0(3)
C4 C5 C6 C1 3.3(3)
C4 C5 C6 C8 -174.87(19)
C2 C1 C6 C5 -2.6(3)
Ir1 C1 C6 C5 173.90(15)
C2 C1 C6 C8 175.62(17)
Ir1 C1 C6 C8 -7.9(2)
C3 C2 C7 P1 -171.54(15)
C1 C2 C7 P1 11.4(2)
C9 P1 C7 C2 103.87(14)
C13 P1 C7 C2 -139.44(14)
Ir1 P1 C7 C2 -15.83(15)
C5 C6 C8 P2 -162.72(16)
C1 C6 C8 P2 19.0(2)
C21 P2 C8 C6 98.38(15)
C17 P2 C8 C6 -144.34(14)
Ir1 P2 C8 C6 -20.00(15)
C7 P1 C9 C10 69.55(17)
C13 P1 C9 C10 -41.25(18)
Ir1 P1 C9 C10 -177.14(13)
C7 P1 C9 C12 -166.84(14)
C13 P1 C9 C12 82.36(16)
Ir1 P1 C9 C12 -53.53(15)
C7 P1 C9 C11 -51.12(16)
C13 P1 C9 C11 -161.93(14)
Ir1 P1 C9 C11 62.19(15)
C7 P1 C13 C14 -43.78(17)
C9 P1 C13 C14 68.87(17)
Ir1 P1 C13 C14 -157.50(13)
C7 P1 C13 C15 74.94(16)
C9 P1 C13 C15 -172.41(14)
Ir1 P1 C13 C15 -38.78(16)
C7 P1 C13 C16 -167.62(15)
C9 P1 C13 C16 -54.97(17)
Ir1 P1 C13 C16 78.66(15)
C8 P2 C17 C20 -170.61(16)
C21 P2 C17 C20 -58.19(18)
Ir1 P2 C17 C20 75.22(17)
C8 P2 C17 C19 -46.64(18)
C21 P2 C17 C19 65.78(19)
Ir1 P2 C17 C19 -160.81(14)
C8 P2 C17 C18 72.02(19)
C21 P2 C17 C18 -175.55(17)
Ir1 P2 C17 C18 -42.1(2)
C8 P2 C21 C23 73.81(17)
C17 P2 C21 C23 -37.41(18)
Ir1 P2 C21 C23 -173.73(13)
C8 P2 C21 C24 -162.99(14)
C17 P2 C21 C24 85.80(16)
Ir1 P2 C21 C24 -50.52(15)
C8 P2 C21 C22 -47.21(16)
C17 P2 C21 C22 -158.42(14)
Ir1 P2 C21 C22 65.26(14)
C25 Ir2 N3 N4 114(29)
P4 Ir2 N3 N4 -98(13)
P3 Ir2 N3 N4 78(13)
N3 Ir2 P3 C31 167.14(9)
C25 Ir2 P3 C31 -12.74(8)
P4 Ir2 P3 C31 -24.79(10)
N3 Ir2 P3 C37 -80.09(9)
C25 Ir2 P3 C37 100.03(8)
P4 Ir2 P3 C37 87.98(9)
N3 Ir2 P3 C33 53.22(9)
C25 Ir2 P3 C33 -126.66(9)
P4 Ir2 P3 C33 -138.71(9)
N3 Ir2 P4 C32 170.50(9)
C25 Ir2 P4 C32 -9.61(9)
P3 Ir2 P4 C32 2.43(11)
N3 Ir2 P4 C41 -75.59(9)
C25 Ir2 P4 C41 104.30(9)
P3 Ir2 P4 C41 116.34(10)
N3 Ir2 P4 C45 57.19(9)
C25 Ir2 P4 C45 -122.92(9)
P3 Ir2 P4 C45 -110.88(9)
N3 Ir2 C25 C30 152(100)
P4 Ir2 C25 C30 4.45(14)
P3 Ir2 C25 C30 -172.46(15)
N3 Ir2 C25 C26 -28(26)
P4 Ir2 C25 C26 -176.13(15)
P3 Ir2 C25 C26 6.97(14)
C30 C25 C26 C27 0.5(3)
Ir2 C25 C26 C27 -178.95(14)
C30 C25 C26 C31 -176.84(17)
Ir2 C25 C26 C31 3.7(2)
C25 C26 C27 C28 -2.4(3)
C31 C26 C27 C28 174.99(18)
C26 C27 C28 C29 1.8(3)
C27 C28 C29 C30 0.5(3)
C28 C29 C30 C25 -2.4(3)
C28 C29 C30 C32 174.44(19)
C26 C25 C30 C29 1.9(3)
Ir2 C25 C30 C29 -178.68(14)
C26 C25 C30 C32 -175.00(17)
Ir2 C25 C30 C32 4.5(2)
C27 C26 C31 P3 167.60(15)
C25 C26 C31 P3 -15.0(2)
C37 P3 C31 C26 -99.57(14)
C33 P3 C31 C26 142.85(13)
Ir2 P3 C31 C26 17.71(14)
C29 C30 C32 P4 170.25(15)
C25 C30 C32 P4 -12.8(2)
C41 P4 C32 C30 -106.39(15)
C45 P4 C32 C30 137.28(14)
Ir2 P4 C32 C30 14.16(15)
C31 P3 C33 C36 172.15(15)
C37 P3 C33 C36 59.90(17)
Ir2 P3 C33 C36 -73.01(15)
C31 P3 C33 C34 48.06(16)
C37 P3 C33 C34 -64.19(16)
Ir2 P3 C33 C34 162.90(12)
C31 P3 C33 C35 -70.92(15)
C37 P3 C33 C35 176.83(13)
Ir2 P3 C33 C35 43.92(15)
C31 P3 C37 C38 -72.56(16)
C33 P3 C37 C38 38.31(17)
Ir2 P3 C37 C38 174.98(13)
C31 P3 C37 C40 163.77(14)
C33 P3 C37 C40 -85.35(15)
Ir2 P3 C37 C40 51.32(14)
C31 P3 C37 C39 48.06(15)
C33 P3 C37 C39 158.94(13)
Ir2 P3 C37 C39 -64.40(14)
C32 P4 C41 C43 -67.40(17)
C45 P4 C41 C43 43.23(18)
Ir2 P4 C41 C43 178.90(13)
C32 P4 C41 C44 168.94(15)
C45 P4 C41 C44 -80.43(17)
Ir2 P4 C41 C44 55.24(17)
C32 P4 C41 C42 53.39(16)
C45 P4 C41 C42 164.03(14)
Ir2 P4 C41 C42 -60.31(15)
C32 P4 C45 C46 -72.98(15)
C41 P4 C45 C46 175.29(13)
Ir2 P4 C45 C46 41.08(15)
C32 P4 C45 C47 46.12(16)
C41 P4 C45 C47 -65.60(17)
Ir2 P4 C45 C47 160.18(12)
C32 P4 C45 C48 170.06(15)
C41 P4 C45 C48 58.34(16)
Ir2 P4 C45 C48 -75.88(15)
C49 Ir3 N5 N6 22(31)
P6 Ir3 N5 N6 98(29)
P5 Ir3 N5 N6 -82(29)
N5 Ir3 P5 C55 -168.65(8)
C49 Ir3 P5 C55 12.19(8)
P6 Ir3 P5 C55 12.33(10)
N5 Ir3 P5 C61 -54.59(9)
C49 Ir3 P5 C61 126.25(9)
P6 Ir3 P5 C61 126.39(9)
N5 Ir3 P5 C57 78.26(9)
C49 Ir3 P5 C57 -100.90(9)
P6 Ir3 P5 C57 -100.76(9)
N5 Ir3 P6 C56 -166.41(8)
C49 Ir3 P6 C56 12.76(8)
P5 Ir3 P6 C56 12.62(10)
N5 Ir3 P6 C69 80.28(9)
C49 Ir3 P6 C69 -100.55(8)
P5 Ir3 P6 C69 -100.70(9)
N5 Ir3 P6 C65 -52.60(9)
C49 Ir3 P6 C65 126.56(9)
P5 Ir3 P6 C65 126.42(9)
N5 Ir3 C49 C50 -110(5)
P6 Ir3 C49 C50 174.02(15)
P5 Ir3 C49 C50 -6.01(14)
N5 Ir3 C49 C54 68(5)
P6 Ir3 C49 C54 -7.25(14)
P5 Ir3 C49 C54 172.72(15)
C54 C49 C50 C51 -1.5(3)
Ir3 C49 C50 C51 177.27(14)
C54 C49 C50 C55 176.33(16)
Ir3 C49 C50 C55 -4.9(2)
C49 C50 C51 C52 2.9(3)
C55 C50 C51 C52 -175.00(17)
C50 C51 C52 C53 -1.4(3)
C51 C52 C53 C54 -1.2(3)
C52 C53 C54 C49 2.5(3)
C52 C53 C54 C56 -174.19(17)
C50 C49 C54 C53 -1.1(3)
Ir3 C49 C54 C53 -179.94(14)
C50 C49 C54 C56 175.55(16)
Ir3 C49 C54 C56 -3.2(2)
C51 C50 C55 P5 -166.52(14)
C49 C50 C55 P5 15.6(2)
C61 P5 C55 C50 -142.04(13)
C57 P5 C55 C50 101.08(14)
Ir3 P5 C55 C50 -17.54(14)
C53 C54 C56 P6 -168.56(14)
C49 C54 C56 P6 14.6(2)
C69 P6 C56 C54 101.64(14)
C65 P6 C56 C54 -141.91(13)
Ir3 P6 C56 C54 -17.55(14)
C55 P5 C57 C58 70.73(17)
C61 P5 C57 C58 -40.45(18)
Ir3 P5 C57 C58 -176.68(13)
C55 P5 C57 C59 -50.10(16)
C61 P5 C57 C59 -161.27(14)
Ir3 P5 C57 C59 62.50(15)
C55 P5 C57 C60 -165.24(13)
C61 P5 C57 C60 83.58(15)
Ir3 P5 C57 C60 -52.65(14)
C55 P5 C61 C64 -171.23(15)
C57 P5 C61 C64 -59.09(17)
Ir3 P5 C61 C64 74.32(15)
C55 P5 C61 C63 72.05(15)
C57 P5 C61 C63 -175.82(14)
Ir3 P5 C61 C63 -42.40(15)
C55 P5 C61 C62 -47.34(16)
C57 P5 C61 C62 64.80(16)
Ir3 P5 C61 C62 -161.79(12)
C56 P6 C65 C68 -170.03(14)
C69 P6 C65 C68 -58.20(16)
Ir3 P6 C65 C68 75.57(15)
C56 P6 C65 C66 72.85(14)
C69 P6 C65 C66 -175.31(13)
Ir3 P6 C65 C66 -41.54(15)
C56 P6 C65 C67 -45.47(16)
C69 P6 C65 C67 66.36(16)
Ir3 P6 C65 C67 -159.87(12)
C56 P6 C69 C71 67.24(16)
C65 P6 C69 C71 -43.49(17)
Ir3 P6 C69 C71 -179.82(12)
C56 P6 C69 C72 -169.19(14)
C65 P6 C69 C72 80.07(16)
Ir3 P6 C69 C72 -56.26(15)
C56 P6 C69 C70 -53.28(16)
C65 P6 C69 C70 -164.01(14)
Ir3 P6 C69 C70 59.66(15)
C73 Ir4 N7 N8 8(10)
P8 Ir4 N7 N8 107(8)
P7 Ir4 N7 N8 -75(8)
N7 Ir4 P7 C79 165.44(9)
C73 Ir4 P7 C79 -12.72(9)
P8 Ir4 P7 C79 -20.33(11)
N7 Ir4 P7 C85 -80.92(9)
C73 Ir4 P7 C85 100.92(9)
P8 Ir4 P7 C85 93.31(10)
N7 Ir4 P7 C81 51.68(9)
C73 Ir4 P7 C81 -126.48(9)
P8 Ir4 P7 C81 -134.09(9)
N7 Ir4 P8 C80 170.29(9)
C73 Ir4 P8 C80 -11.55(9)
P7 Ir4 P8 C80 -3.94(11)
N7 Ir4 P8 C93 57.06(10)
C73 Ir4 P8 C93 -124.77(10)
P7 Ir4 P8 C93 -117.16(11)
N7 Ir4 P8 C89 -76.04(9)
C73 Ir4 P8 C89 102.12(9)
P7 Ir4 P8 C89 109.73(9)
N7 Ir4 C73 C74 -75(2)
P8 Ir4 C73 C74 -173.90(15)
P7 Ir4 C73 C74 8.01(14)
N7 Ir4 C73 C78 103(2)
P8 Ir4 C73 C78 4.33(15)
P7 Ir4 C73 C78 -173.76(16)
C78 C73 C74 C75 -0.3(3)
Ir4 C73 C74 C75 178.06(15)
C78 C73 C74 C79 -176.52(17)
Ir4 C73 C74 C79 1.8(2)
C73 C74 C75 C76 -2.3(3)
C79 C74 C75 C76 173.92(19)
C74 C75 C76 C77 2.3(3)
C75 C76 C77 C78 0.4(3)
C76 C77 C78 C73 -3.1(3)
C76 C77 C78 C80 174.3(2)
C74 C73 C78 C77 3.0(3)
Ir4 C73 C78 C77 -175.37(15)
C74 C73 C78 C80 -174.42(17)
Ir4 C73 C78 C80 7.2(3)
C75 C74 C79 P7 170.31(15)
C73 C74 C79 P7 -13.3(2)
C85 P7 C79 C74 -101.56(14)
C81 P7 C79 C74 141.48(14)
Ir4 P7 C79 C74 16.91(14)
C77 C78 C80 P8 165.47(16)
C73 C78 C80 P8 -17.1(2)
C93 P8 C80 C78 141.29(15)
C89 P8 C80 C78 -101.93(15)
Ir4 P8 C80 C78 17.80(16)
C79 P7 C81 C83 -73.00(14)
C85 P7 C81 C83 174.33(13)
Ir4 P7 C81 C83 41.31(15)
C79 P7 C81 C82 45.77(16)
C85 P7 C81 C82 -66.91(16)
Ir4 P7 C81 C82 160.07(12)
C79 P7 C81 C84 169.80(15)
C85 P7 C81 C84 57.12(17)
Ir4 P7 C81 C84 -75.90(15)
C79 P7 C85 C86 -69.34(16)
C81 P7 C85 C86 41.78(17)
Ir4 P7 C85 C86 177.91(13)
C79 P7 C85 C88 167.07(14)
C81 P7 C85 C88 -81.81(15)
Ir4 P7 C85 C88 54.32(15)
C79 P7 C85 C87 51.08(16)
C81 P7 C85 C87 162.21(14)
Ir4 P7 C85 C87 -61.66(15)
C80 P8 C89 C92 165.84(14)
C93 P8 C89 C92 -83.33(16)
Ir4 P8 C89 C92 52.74(15)
C80 P8 C89 C91 -70.39(17)
C93 P8 C89 C91 40.44(18)
Ir4 P8 C89 C91 176.51(13)
C80 P8 C89 C90 50.19(16)
C93 P8 C89 C90 161.02(15)
Ir4 P8 C89 C90 -62.91(15)
C80 P8 C93 C95 170.27(17)
C89 P8 C93 C95 58.16(19)
Ir4 P8 C93 C95 -75.91(17)
C80 P8 C93 C94 46.45(19)
C89 P8 C93 C94 -65.66(19)
Ir4 P8 C93 C94 160.27(14)
C80 P8 C93 C96 -72.77(19)
C89 P8 C93 C96 175.12(17)
Ir4 P8 C93 C96 41.0(2)
